data_7134696
loop_
_publ_author_name
'Sosnin, Daniil'
'Aprahamian, Ivan'

_publ_section_title
;
 Alkyne hydrazones for Raman scattering spectroscopy
;
_journal_issue 55
_journal_name_full 'Chemical Communications'
_journal_page_first 10119
_journal_page_last 10121
_journal_paper_doi 10.1039/D5CC02471D
_journal_volume 61
_journal_year 2025
_chemical_formula_moiety 'C20 H21 N3 O2'
_chemical_formula_sum 'C20 H21 N3 O2'
_chemical_formula_weight 335.40
_space_group_crystal_system triclinic
_space_group_IT_number 2
_space_group_name_Hall '-P 1'
_space_group_name_H-M_alt 'P -1'
_atom_sites_solution_hydrogens mixed
_atom_sites_solution_primary dual
_audit_creation_date 2023-09-05
_audit_creation_method
;
Olex2 1.5
(compiled 2023.08.24 svn.re1ec1418 for OlexSys, GUI svn.r6817)
;
_audit_update_record
;
2025-02-06 deposited with the CCDC.	2025-06-05 downloaded from the CCDC.
;
_cell_angle_alpha 90.2480(13)
_cell_angle_beta 91.2744(13)
_cell_angle_gamma 109.7446(13)
_cell_formula_units_Z 4
_cell_length_a 12.27152(18)
_cell_length_b 12.39856(18)
_cell_length_c 12.5695(2)
_cell_measurement_reflns_used 23428
_cell_measurement_temperature 100.01(10)
_cell_measurement_theta_max 79.8870
_cell_measurement_theta_min 3.5160
_cell_volume 1799.41(5)
_computing_cell_refinement 'CrysAlisPro 1.171.42.99a (Rigaku OD, 2023)'
_computing_data_collection 'CrysAlisPro 1.171.42.99a (Rigaku OD, 2023)'
_computing_data_reduction 'CrysAlisPro 1.171.42.99a (Rigaku OD, 2023)'
_computing_molecular_graphics 'Olex2 1.5 (Dolomanov et al., 2009)'
_computing_publication_material 'Olex2 1.5 (Dolomanov et al., 2009)'
_computing_structure_refinement 'SHELXL 2018/3 (Sheldrick, 2015)'
_computing_structure_solution 'SHELXT  (Sheldrick, 2015)'
_diffrn_ambient_environment N~2~
_diffrn_ambient_temperature 100.01(10)
_diffrn_detector 'Hybrid Pixel Array Detector'
_diffrn_detector_area_resol_mean 10.0000
_diffrn_detector_type HyPix
_diffrn_measured_fraction_theta_full 0.999
_diffrn_measured_fraction_theta_max 0.980
_diffrn_measurement_details
;
List of Runs (angles in degrees, time in seconds):

  # Type    Start    End  Width  t~exp~   \w     \q     \k     \f   Frames
#--------------------------------------------------------------------------
  1  \w    -70.00  16.00   0.50    0.05    --  -47.11  77.00   0.00  172
  2  \w    -47.00  26.00   0.50    0.05    --  -47.11  37.00 -60.00  146
  3  \w    -47.00  26.00   0.50    0.05    --  -47.11  37.00-120.00  146
  4  \w    -53.00 -20.00   0.50    0.11    --  -91.75  45.00-180.00   66
  5  \w   -119.00 -34.00   0.50    0.05    --  -47.11 -43.00 -36.97  170
  6  \w   -160.00 -83.00   0.50    0.11    --  -91.75-112.00 -51.00  154
  7  \w   -163.00 -88.00   0.50    0.11    --  -91.75 -48.00  21.88  150
  8  \w   -163.00-110.00   0.50    0.11    --  -91.75 -77.00 150.00  106
  9  \w    -80.00  -5.00   0.50    0.05    --  -47.11 112.00  42.00  150
 10  \w    -81.00 -23.00   0.50    0.11    --  -91.75 112.00  42.00  116
 11  \w   -118.00 -34.00   0.50    0.05    --  -47.11 -46.00-152.26  168
 12  \w     42.00  69.00   0.50    0.11    --  113.25 -61.00-180.00   54
 13  \w     42.00  94.00   0.50    0.11    --  113.25 -77.00-120.00  104
 14  \w     42.00  94.00   0.50    0.11    --  113.25 -77.00  60.00  104
 15  \w     42.00  69.00   0.50    0.11    --  113.25 -61.00 150.00   54
 16  \w    105.00 178.00   0.50    0.11    --  113.25 112.00  42.00  146
 17  \w     97.00 178.00   0.50    0.11    --  113.25 125.00-120.00  162
 18  \w     42.00  69.00   0.50    0.11    --  113.25 -61.00-150.00   54
 19  \w     36.00  93.00   0.50    0.05    --   47.11-125.00  30.00  114
 20  \w     44.00 108.00   0.50    0.11    --  113.25-125.00 -90.00  128
 21  \w     44.00 108.00   0.50    0.11    --  113.25-125.00 -60.00  128
 22  \w     44.00 108.00   0.50    0.11    --  113.25-125.00 -30.00  128
 23  \w     44.00 108.00   0.50    0.11    --  113.25-125.00-150.00  128
 24  \w     27.00  85.00   0.50    0.05    --   47.11-112.00 -51.00  116
 25  \w     45.00 106.00   0.50    0.11    --  113.25-112.00 -51.00  122
 26  \w     43.00 105.00   0.50    0.11    --  113.25-104.00-133.08  124
 27  \w     42.00 104.00   0.50    0.11    --  113.25 -94.00   0.00  124
 28  \w     44.00 108.00   0.50    0.11    --  113.25-125.00  30.00  128
 29  \w     44.00 108.00   0.50    0.11    --  113.25-125.00  90.00  128
 30  \w     44.00 108.00   0.50    0.11    --  113.25-125.00 150.00  128
 31  \w     42.00 104.00   0.50    0.11    --  113.25 -94.00 150.00  124
 32  \w     42.00 104.00   0.50    0.11    --  113.25 -94.00 120.00  124
 33  \w     42.00 104.00   0.50    0.11    --  113.25 -94.00  90.00  124
 34  \w     42.00 104.00   0.50    0.11    --  113.25 -94.00  60.00  124
 35  \w     42.00 104.00   0.50    0.11    --  113.25 -94.00  30.00  124
 36  \w     42.00 104.00   0.50    0.11    --  113.25 -94.00 -30.00  124
 37  \w     42.00 104.00   0.50    0.11    --  113.25 -94.00 -60.00  124
 38  \w    100.00 178.00   0.50    0.11    --  113.25  15.00 120.00  156
 39  \w    106.00 178.00   0.50    0.11    --  113.25  61.00 150.00  144
 40  \w    106.00 178.00   0.50    0.11    --  113.25  61.00  30.00  144
 41  \w    101.00 178.00   0.50    0.11    --  113.25  45.00 -30.00  154
 42  \w    101.00 178.00   0.50    0.11    --  113.25  45.00 -90.00  154
 43  \w    101.00 178.00   0.50    0.11    --  113.25  45.00-150.00  154
 44  \w    101.00 178.00   0.50    0.11    --  113.25  30.00-150.00  154
 45  \w    106.00 178.00   0.50    0.11    --  113.25  61.00 -60.00  144
 46  \w    100.00 178.00   0.50    0.11    --  113.25  15.00  30.00  156
 47  \w     34.00 119.00   0.50    0.05    --   47.11  47.00  77.36  170
 48  \w     34.00  79.00   0.50    0.05    --   47.11  47.00 155.66   90
;
_diffrn_measurement_device 'four-circle diffractometer'
_diffrn_measurement_device_type 'XtaLAB Synergy, Dualflex, HyPix'
_diffrn_measurement_method '\w scans'
_diffrn_orient_matrix_type 'CrysAlisPro convention (1999,Acta A55,543-557)'
_diffrn_orient_matrix_UB_11 -0.0228572000
_diffrn_orient_matrix_UB_12 0.0102199000
_diffrn_orient_matrix_UB_13 -0.1199113000
_diffrn_orient_matrix_UB_21 -0.1214785000
_diffrn_orient_matrix_UB_22 -0.0904671000
_diffrn_orient_matrix_UB_23 0.0093384000
_diffrn_orient_matrix_UB_31 -0.0502237000
_diffrn_orient_matrix_UB_32 0.0956133000
_diffrn_orient_matrix_UB_33 0.0237832000
_diffrn_radiation_monochromator mirror
_diffrn_radiation_probe x-ray
_diffrn_radiation_type 'Cu K\a'
_diffrn_radiation_wavelength 1.54184
_diffrn_reflns_av_R_equivalents 0.0332
_diffrn_reflns_av_unetI/netI 0.0245
_diffrn_reflns_Laue_measured_fraction_full 0.999
_diffrn_reflns_Laue_measured_fraction_max 0.980
_diffrn_reflns_limit_h_max 14
_diffrn_reflns_limit_h_min -15
_diffrn_reflns_limit_k_max 15
_diffrn_reflns_limit_k_min -13
_diffrn_reflns_limit_l_max 16
_diffrn_reflns_limit_l_min -16
_diffrn_reflns_number 38381
_diffrn_reflns_point_group_measured_fraction_full 0.999
_diffrn_reflns_point_group_measured_fraction_max 0.980
_diffrn_reflns_theta_full 67.684
_diffrn_reflns_theta_max 80.313
_diffrn_reflns_theta_min 3.517
_diffrn_source 'micro-focus sealed X-ray tube'
_diffrn_source_current 1
_diffrn_source_type 'PhotonJet (Cu) X-ray Source'
_diffrn_source_voltage 50
_exptl_absorpt_coefficient_mu 0.653
_exptl_absorpt_correction_T_max 1.000
_exptl_absorpt_correction_T_min 0.764
_exptl_absorpt_correction_type gaussian
_exptl_absorpt_process_details
;
CrysAlisPro 1.171.42.99a (Rigaku Oxford Diffraction, 2023)
Numerical absorption correction based on gaussian integration over
a multifaceted crystal model
Empirical absorption correction using spherical harmonics,
implemented in SCALE3 ABSPACK scaling algorithm.
;
_exptl_crystal_colour yellow
_exptl_crystal_colour_primary yellow
_exptl_crystal_density_diffrn 1.238
_exptl_crystal_description block
_exptl_crystal_F_000 712
_exptl_crystal_recrystallization_method 'used as received'
_exptl_crystal_size_max 0.223
_exptl_crystal_size_mid 0.209
_exptl_crystal_size_min 0.165
_refine_diff_density_max 0.184
_refine_diff_density_min -0.231
_refine_diff_density_rms 0.044
_refine_ls_extinction_method none
_refine_ls_goodness_of_fit_ref 1.075
_refine_ls_hydrogen_treatment mixed
_refine_ls_matrix_type full
_refine_ls_number_parameters 465
_refine_ls_number_reflns 7712
_refine_ls_number_restraints 0
_refine_ls_restrained_S_all 1.075
_refine_ls_R_factor_all 0.0410
_refine_ls_R_factor_gt 0.0383
_refine_ls_shift/su_max 0.001
_refine_ls_shift/su_mean 0.000
_refine_ls_structure_factor_coef Fsqd
_refine_ls_weighting_details 'w=1/[\s^2^(Fo^2^)+(0.0575P)^2^+0.3485P] where P=(Fo^2^+2Fc^2^)/3'
_refine_ls_weighting_scheme calc
_refine_ls_wR_factor_gt 0.1053
_refine_ls_wR_factor_ref 0.1076
_reflns_Friedel_coverage 0.000
_reflns_number_gt 6997
_reflns_number_total 7712
_reflns_threshold_expression 'I > 2\s(I)'
_cod_data_source_file d5cc02471d2.cif
_cod_data_source_block ia923d
_cod_depositor_comments 'Adding full bibliography for 7134694--7134699.cif.'
_cod_original_cell_volume 1799.42(5)
_cod_database_code 7134696
_shelx_shelxl_version_number 2018/3
_chemical_oxdiff_formula C20H21N3O2
_chemical_oxdiff_usercomment DS-dma-v
_shelx_space_group_comment
;
The symmetry employed for this shelxl refinement is uniquely defined
by the following loop, which should always be used as a source of
symmetry information in preference to the above space-group names.
They are only intended as comments.
;
_olex2_refinement_description
;
1. Fixed Uiso
 At 1.2 times of:
  All C(H) groups, All C(H,H) groups
 At 1.5 times of:
  All C(H,H,H) groups
2.a Secondary CH2 refined with riding coordinates:
 C13A(H13A,H13B), C13B(H13C,H13D)
2.b Aromatic/amide H refined with riding coordinates:
 C5A(H5A), C6A(H6A), C8A(H8A), C9A(H9A), C16A(H16A), C17A(H17A), C18A(H18A),
 C19A(H19A), C20A(H20A), C5B(H5B), C6B(H6B), C8B(H8B), C9B(H9B), C16B(H16B),
 C17B(H17B), C18B(H18B), C19B(H19B), C20B(H20B)
2.c Idealised Me refined as rotating group:
 C10A(H10A,H10B,H10C), C11A(H11A,H11B,H11C), C14A(H14A,H14B,H14C), C10B(H10D,
 H10E,H10F), C11B(H11D,H11E,H11F), C14B(H14D,H14E,H14F)
;
_olex2_diffrn_ambient_temperature_device 'Oxford Cryosystems'
_olex2_exptl_crystal_mounting_method 'The crystal was mounted on a nylon loop with paratone oil'
_olex2_submission_original_sample_id DS-dma-v
_olex2_submission_special_instructions 'No special instructions were received'
_oxdiff_exptl_absorpt_empirical_details
;
Empirical correction (ABSPACK) includes:
- Absorption correction using spherical harmonics
- Frame scaling
;
_oxdiff_exptl_absorpt_empirical_full_max 1.139
_oxdiff_exptl_absorpt_empirical_full_min 0.862

loop_
_space_group_symop_operation_xyz
'x, y, z'
'-x, -y, -z'

loop_
_atom_site_label
_atom_site_type_symbol
_atom_site_fract_x
_atom_site_fract_y
_atom_site_fract_z
_atom_site_U_iso_or_equiv
_atom_site_adp_type
_atom_site_occupancy
_atom_site_site_symmetry_order
_atom_site_calc_flag
_atom_site_refinement_flags_posn
_atom_site_refinement_flags_adp
_atom_site_refinement_flags_occupancy
_atom_site_disorder_assembly
_atom_site_disorder_group
O1A O 0.78257(7) 0.83587(7) 0.72860(6) 0.02986(17) Uani 1 1 d . . . . .
O2A O 0.59326(7) 0.76277(8) 0.68328(6) 0.03234(18) Uani 1 1 d . . . . .
N1A N 0.71472(8) 0.77395(8) 1.03334(7) 0.02323(18) Uani 1 1 d . . . . .
N2A N 0.73617(7) 0.79838(7) 0.93173(7) 0.02254(17) Uani 1 1 d . . . . .
N3A N 0.00971(8) 0.33027(9) 1.04842(8) 0.0327(2) Uani 1 1 d . . . . .
C1A C 0.64866(9) 0.76094(8) 0.86391(8) 0.0224(2) Uani 1 1 d . . . . .
C2A C 0.53392(9) 0.69551(9) 0.89273(8) 0.0244(2) Uani 1 1 d . . . . .
C3A C 0.44034(9) 0.63692(9) 0.92350(8) 0.0249(2) Uani 1 1 d . . . . .
C4A C 0.32987(9) 0.56380(9) 0.95705(8) 0.0241(2) Uani 1 1 d . . . . .
C5A C 0.23235(9) 0.53491(9) 0.88814(8) 0.0260(2) Uani 1 1 d . . . . .
H5A H 0.239150 0.568544 0.819754 0.031 Uiso 1 1 calc R U . . .
C6A C 0.12690(9) 0.45873(9) 0.91763(8) 0.0269(2) Uani 1 1 d . . . . .
H6A H 0.062614 0.440323 0.869085 0.032 Uiso 1 1 calc R U . . .
C7A C 0.11310(9) 0.40773(9) 1.01886(8) 0.0251(2) Uani 1 1 d . . . . .
C8A C 0.21074(9) 0.43972(9) 1.08897(8) 0.0252(2) Uani 1 1 d . . . . .
H8A H 0.203646 0.408560 1.158425 0.030 Uiso 1 1 calc R U . . .
C9A C 0.31612(9) 0.51529(9) 1.05854(8) 0.0254(2) Uani 1 1 d . . . . .
H9A H 0.380416 0.534764 1.107134 0.030 Uiso 1 1 calc R U . . .
C10A C -0.08839(10) 0.29460(10) 0.97421(10) 0.0339(2) Uani 1 1 d . . . . .
H10A H -0.109763 0.361225 0.954105 0.051 Uiso 1 1 calc R U . . .
H10B H -0.154105 0.237679 1.007854 0.051 Uiso 1 1 calc R U . . .
H10C H -0.067611 0.260770 0.910513 0.051 Uiso 1 1 calc R U . . .
C11A C 0.00013(11) 0.27554(12) 1.15102(11) 0.0414(3) Uani 1 1 d . . . . .
H11A H 0.057435 0.236640 1.157404 0.062 Uiso 1 1 calc R U . . .
H11B H -0.077832 0.219375 1.157392 0.062 Uiso 1 1 calc R U . . .
H11C H 0.014313 0.333555 1.207675 0.062 Uiso 1 1 calc R U . . .
C12A C 0.67051(9) 0.78687(9) 0.75004(8) 0.0235(2) Uani 1 1 d . . . . .
C13A C 0.80980(10) 0.86347(10) 0.61790(8) 0.0301(2) Uani 1 1 d . . . . .
H13A H 0.811786 0.942457 0.603061 0.036 Uiso 1 1 calc R U . . .
H13B H 0.750337 0.809867 0.570399 0.036 Uiso 1 1 calc R U . . .
C14A C 0.92620(11) 0.85297(11) 0.59934(9) 0.0361(3) Uani 1 1 d . . . . .
H14A H 0.950330 0.877706 0.527054 0.054 Uiso 1 1 calc R U . . .
H14B H 0.921332 0.772959 0.607895 0.054 Uiso 1 1 calc R U . . .
H14C H 0.982947 0.901386 0.650963 0.054 Uiso 1 1 calc R U . . .
C15A C 0.80477(9) 0.80844(8) 1.10977(8) 0.02158(19) Uani 1 1 d . . . . .
C16A C 0.78291(9) 0.76384(9) 1.21172(8) 0.0236(2) Uani 1 1 d . . . . .
H16A H 0.708682 0.711462 1.227890 0.028 Uiso 1 1 calc R U . . .
C17A C 0.87013(10) 0.79639(9) 1.28933(8) 0.0266(2) Uani 1 1 d . . . . .
H17A H 0.855567 0.765767 1.358799 0.032 Uiso 1 1 calc R U . . .
C18A C 0.97872(10) 0.87343(9) 1.26647(9) 0.0284(2) Uani 1 1 d . . . . .
H18A H 1.038333 0.895119 1.319913 0.034 Uiso 1 1 calc R U . . .
C19A C 0.99957(9) 0.91851(9) 1.16508(9) 0.0291(2) Uani 1 1 d . . . . .
H19A H 1.073334 0.972250 1.149632 0.035 Uiso 1 1 calc R U . . .
C20A C 0.91340(9) 0.88566(9) 1.08598(8) 0.0262(2) Uani 1 1 d . . . . .
H20A H 0.928438 0.915595 1.016309 0.031 Uiso 1 1 calc R U . . .
O1B O 0.41275(6) 0.85009(6) 0.21784(6) 0.02555(16) Uani 1 1 d . . . . .
O2B O 0.51503(6) 0.73469(7) 0.18169(6) 0.02655(16) Uani 1 1 d . . . . .
N1B N 0.43106(8) 0.80561(8) 0.52602(7) 0.02344(18) Uani 1 1 d . . . . .
N2B N 0.42491(7) 0.81795(7) 0.42170(7) 0.02176(17) Uani 1 1 d . . . . .
N3B N 0.86815(9) 0.37890(9) 0.57516(8) 0.0342(2) Uani 1 1 d . . . . .
C1B C 0.47923(8) 0.76746(8) 0.36168(8) 0.02164(19) Uani 1 1 d . . . . .
C2B C 0.54536(9) 0.70026(9) 0.40013(8) 0.0230(2) Uani 1 1 d . . . . .
C3B C 0.59774(9) 0.64099(9) 0.43499(8) 0.0234(2) Uani 1 1 d . . . . .
C4B C 0.66288(8) 0.57176(8) 0.47122(8) 0.0232(2) Uani 1 1 d . . . . .
C5B C 0.67326(9) 0.54914(9) 0.57915(8) 0.0244(2) Uani 1 1 d . . . . .
H5B H 0.634386 0.578965 0.629936 0.029 Uiso 1 1 calc R U . . .
C6B C 0.73894(9) 0.48429(9) 0.61333(8) 0.0254(2) Uani 1 1 d . . . . .
H6B H 0.744073 0.469992 0.687140 0.031 Uiso 1 1 calc R U . . .
C7B C 0.79858(9) 0.43886(9) 0.54070(9) 0.0254(2) Uani 1 1 d . . . . .
C8B C 0.78489(10) 0.45862(9) 0.43166(9) 0.0282(2) Uani 1 1 d . . . . .
H8B H 0.821654 0.426996 0.380417 0.034 Uiso 1 1 calc R U . . .
C9B C 0.71872(10) 0.52336(9) 0.39837(8) 0.0273(2) Uani 1 1 d . . . . .
H9B H 0.710820 0.535418 0.324425 0.033 Uiso 1 1 calc R U . . .
C10B C 0.87312(12) 0.35151(12) 0.68632(10) 0.0385(3) Uani 1 1 d . . . . .
H10D H 0.893902 0.422014 0.729306 0.058 Uiso 1 1 calc R U . . .
H10E H 0.931539 0.314667 0.697744 0.058 Uiso 1 1 calc R U . . .
H10F H 0.797298 0.299250 0.707328 0.058 Uiso 1 1 calc R U . . .
C11B C 0.92396(10) 0.32760(10) 0.49930(10) 0.0340(2) Uani 1 1 d . . . . .
H11D H 0.864877 0.268874 0.457075 0.051 Uiso 1 1 calc R U . . .
H11E H 0.973569 0.292386 0.537513 0.051 Uiso 1 1 calc R U . . .
H11F H 0.971176 0.386871 0.452008 0.051 Uiso 1 1 calc R U . . .
C12B C 0.47188(8) 0.78123(8) 0.24526(8) 0.02151(19) Uani 1 1 d . . . . .
C13B C 0.40484(10) 0.86974(10) 0.10504(8) 0.0276(2) Uani 1 1 d . . . . .
H13C H 0.354628 0.799211 0.068058 0.033 Uiso 1 1 calc R U . . .
H13D H 0.482526 0.893456 0.073571 0.033 Uiso 1 1 calc R U . . .
C14B C 0.35350(11) 0.96365(10) 0.09521(9) 0.0330(2) Uani 1 1 d . . . . .
H14D H 0.342761 0.978182 0.019796 0.049 Uiso 1 1 calc R U . . .
H14E H 0.405819 1.033672 0.129585 0.049 Uiso 1 1 calc R U . . .
H14F H 0.278445 0.940299 0.129856 0.049 Uiso 1 1 calc R U . . .
C15B C 0.37658(8) 0.86015(9) 0.59390(8) 0.0229(2) Uani 1 1 d . . . . .
C16B C 0.33084(9) 0.94224(9) 0.55683(9) 0.0269(2) Uani 1 1 d . . . . .
H16B H 0.336276 0.962904 0.483950 0.032 Uiso 1 1 calc R U . . .
C17B C 0.27731(10) 0.99339(10) 0.62753(10) 0.0315(2) Uani 1 1 d . . . . .
H17B H 0.245628 1.048901 0.602313 0.038 Uiso 1 1 calc R U . . .
C18B C 0.26925(10) 0.96490(10) 0.73438(10) 0.0334(2) Uani 1 1 d . . . . .
H18B H 0.232473 1.000464 0.782124 0.040 Uiso 1 1 calc R U . . .
C19B C 0.31570(10) 0.88369(10) 0.77047(9) 0.0321(2) Uani 1 1 d . . . . .
H19B H 0.310995 0.864030 0.843600 0.038 Uiso 1 1 calc R U . . .
C20B C 0.36900(9) 0.83075(10) 0.70109(8) 0.0268(2) Uani 1 1 d . . . . .
H20B H 0.400085 0.774881 0.726513 0.032 Uiso 1 1 calc R U . . .
H1B H 0.4734(13) 0.7649(13) 0.5541(12) 0.038(4) Uiso 1 1 d . . . . .
H1A H 0.6441(13) 0.7363(13) 1.0542(11) 0.034(3) Uiso 1 1 d . . . . .

loop_
_atom_site_aniso_label
_atom_site_aniso_U_11
_atom_site_aniso_U_22
_atom_site_aniso_U_33
_atom_site_aniso_U_23
_atom_site_aniso_U_13
_atom_site_aniso_U_12
O1A 0.0281(4) 0.0382(4) 0.0177(3) 0.0000(3) -0.0012(3) 0.0041(3)
O2A 0.0291(4) 0.0509(5) 0.0209(4) -0.0030(3) -0.0043(3) 0.0190(4)
N1A 0.0232(4) 0.0276(4) 0.0178(4) 0.0002(3) 0.0003(3) 0.0071(3)
N2A 0.0271(4) 0.0237(4) 0.0183(4) -0.0005(3) -0.0005(3) 0.0106(3)
N3A 0.0253(4) 0.0365(5) 0.0328(5) 0.0045(4) -0.0015(4) 0.0060(4)
C1A 0.0251(5) 0.0238(5) 0.0205(5) -0.0016(4) -0.0012(4) 0.0115(4)
C2A 0.0279(5) 0.0276(5) 0.0199(4) -0.0021(4) -0.0034(4) 0.0123(4)
C3A 0.0288(5) 0.0273(5) 0.0209(5) -0.0029(4) -0.0024(4) 0.0127(4)
C4A 0.0256(5) 0.0249(5) 0.0232(5) -0.0031(4) -0.0002(4) 0.0104(4)
C5A 0.0303(5) 0.0297(5) 0.0197(5) -0.0026(4) -0.0011(4) 0.0125(4)
C6A 0.0266(5) 0.0305(5) 0.0243(5) -0.0033(4) -0.0047(4) 0.0109(4)
C7A 0.0257(5) 0.0246(5) 0.0266(5) -0.0030(4) 0.0005(4) 0.0106(4)
C8A 0.0295(5) 0.0260(5) 0.0213(5) -0.0011(4) -0.0003(4) 0.0111(4)
C9A 0.0277(5) 0.0262(5) 0.0237(5) -0.0037(4) -0.0045(4) 0.0114(4)
C10A 0.0254(5) 0.0335(6) 0.0401(6) -0.0025(5) -0.0028(4) 0.0065(4)
C11A 0.0321(6) 0.0472(7) 0.0395(7) 0.0120(6) 0.0038(5) 0.0058(5)
C12A 0.0265(5) 0.0251(5) 0.0216(5) -0.0035(4) -0.0023(4) 0.0127(4)
C13A 0.0344(6) 0.0330(5) 0.0169(5) 0.0003(4) -0.0011(4) 0.0038(4)
C14A 0.0463(7) 0.0382(6) 0.0252(5) -0.0003(5) 0.0077(5) 0.0157(5)
C15A 0.0250(5) 0.0223(4) 0.0197(5) -0.0023(4) -0.0018(4) 0.0112(4)
C16A 0.0258(5) 0.0239(5) 0.0220(5) 0.0007(4) 0.0008(4) 0.0096(4)
C17A 0.0337(5) 0.0279(5) 0.0204(5) 0.0000(4) -0.0024(4) 0.0136(4)
C18A 0.0309(5) 0.0283(5) 0.0264(5) -0.0045(4) -0.0090(4) 0.0112(4)
C19A 0.0262(5) 0.0282(5) 0.0301(5) -0.0013(4) -0.0020(4) 0.0056(4)
C20A 0.0284(5) 0.0274(5) 0.0214(5) 0.0012(4) 0.0001(4) 0.0075(4)
O1B 0.0312(4) 0.0314(4) 0.0192(3) 0.0015(3) 0.0001(3) 0.0173(3)
O2B 0.0282(4) 0.0329(4) 0.0221(3) -0.0039(3) -0.0011(3) 0.0151(3)
N1B 0.0263(4) 0.0285(4) 0.0185(4) 0.0007(3) -0.0004(3) 0.0133(4)
N2B 0.0219(4) 0.0231(4) 0.0196(4) -0.0003(3) -0.0006(3) 0.0068(3)
N3B 0.0379(5) 0.0409(5) 0.0328(5) 0.0058(4) 0.0007(4) 0.0250(5)
C1B 0.0215(4) 0.0221(4) 0.0215(5) -0.0003(4) -0.0010(3) 0.0078(4)
C2B 0.0248(5) 0.0243(5) 0.0198(4) -0.0009(4) 0.0002(4) 0.0083(4)
C3B 0.0245(5) 0.0241(5) 0.0209(5) -0.0005(4) 0.0004(4) 0.0073(4)
C4B 0.0227(5) 0.0212(4) 0.0249(5) 0.0002(4) -0.0020(4) 0.0068(4)
C5B 0.0255(5) 0.0244(5) 0.0235(5) -0.0016(4) -0.0007(4) 0.0090(4)
C6B 0.0276(5) 0.0264(5) 0.0220(5) 0.0004(4) -0.0036(4) 0.0091(4)
C7B 0.0243(5) 0.0235(5) 0.0291(5) 0.0021(4) -0.0022(4) 0.0090(4)
C8B 0.0335(5) 0.0288(5) 0.0266(5) 0.0005(4) 0.0032(4) 0.0158(4)
C9B 0.0342(5) 0.0281(5) 0.0224(5) 0.0017(4) -0.0002(4) 0.0140(4)
C10B 0.0419(7) 0.0453(7) 0.0359(6) 0.0040(5) -0.0074(5) 0.0253(6)
C11B 0.0308(6) 0.0327(6) 0.0429(7) 0.0005(5) -0.0010(5) 0.0166(5)
C12B 0.0199(4) 0.0217(4) 0.0228(5) -0.0011(4) -0.0012(3) 0.0070(4)
C13B 0.0337(5) 0.0331(5) 0.0189(5) 0.0014(4) -0.0014(4) 0.0150(4)
C14B 0.0413(6) 0.0337(6) 0.0284(5) 0.0030(4) -0.0033(5) 0.0187(5)
C15B 0.0198(4) 0.0242(5) 0.0234(5) -0.0028(4) 0.0004(4) 0.0057(4)
C16B 0.0281(5) 0.0262(5) 0.0265(5) 0.0003(4) 0.0022(4) 0.0091(4)
C17B 0.0324(6) 0.0262(5) 0.0383(6) -0.0006(4) 0.0055(5) 0.0126(4)
C18B 0.0333(6) 0.0320(6) 0.0349(6) -0.0058(5) 0.0098(5) 0.0107(5)
C19B 0.0312(5) 0.0387(6) 0.0247(5) -0.0013(4) 0.0052(4) 0.0093(5)
C20B 0.0247(5) 0.0322(5) 0.0238(5) 0.0007(4) 0.0013(4) 0.0099(4)

loop_
_atom_type_symbol
_atom_type_description
_atom_type_scat_dispersion_real
_atom_type_scat_dispersion_imag
_atom_type_scat_source
C C 0.0181 0.0091 'International Tables Vol C Tables 4.2.6.8 and 6.1.1.4'
H H 0.0000 0.0000 'International Tables Vol C Tables 4.2.6.8 and 6.1.1.4'
N N 0.0311 0.0180 'International Tables Vol C Tables 4.2.6.8 and 6.1.1.4'
O O 0.0492 0.0322 'International Tables Vol C Tables 4.2.6.8 and 6.1.1.4'

loop_
_exptl_crystal_face_index_h
_exptl_crystal_face_index_k
_exptl_crystal_face_index_l
_exptl_crystal_face_perp_dist
1 0 0 0.0798
-1 0 0 0.0849
-1 8 1 0.0697
1 -8 -1 0.0883
0 0 8 0.0795
0 0 -8 0.1105
-3 5 -6 0.1164
-4 1 -7 0.1189
0 4 7 0.0836

loop_
_geom_angle_atom_site_label_1
_geom_angle_atom_site_label_2
_geom_angle_atom_site_label_3
_geom_angle
_geom_angle_site_symmetry_1
_geom_angle_site_symmetry_3
_geom_angle_publ_flag
C12A O1A C13A 116.39(8) . . ?
N2A N1A C15A 120.13(9) . . ?
N2A N1A H1A 121.1(9) . . ?
C15A N1A H1A 118.7(9) . . ?
C1A N2A N1A 117.07(9) . . ?
C7A N3A C10A 120.48(10) . . ?
C7A N3A C11A 120.15(10) . . ?
C11A N3A C10A 119.15(10) . . ?
N2A C1A C2A 124.09(9) . . ?
N2A C1A C12A 118.06(9) . . ?
C2A C1A C12A 117.84(9) . . ?
C3A C2A C1A 175.02(11) . . ?
C2A C3A C4A 177.59(11) . . ?
C5A C4A C3A 121.05(9) . . ?
C9A C4A C3A 121.03(9) . . ?
C9A C4A C5A 117.88(10) . . ?
C4A C5A H5A 119.3 . . ?
C6A C5A C4A 121.40(10) . . ?
C6A C5A H5A 119.3 . . ?
C5A C6A H6A 119.5 . . ?
C5A C6A C7A 120.98(9) . . ?
C7A C6A H6A 119.5 . . ?
N3A C7A C6A 121.64(10) . . ?
N3A C7A C8A 121.03(10) . . ?
C6A C7A C8A 117.33(10) . . ?
C7A C8A H8A 119.3 . . ?
C9A C8A C7A 121.30(10) . . ?
C9A C8A H8A 119.3 . . ?
C4A C9A H9A 119.5 . . ?
C8A C9A C4A 121.07(9) . . ?
C8A C9A H9A 119.5 . . ?
N3A C10A H10A 109.5 . . ?
N3A C10A H10B 109.5 . . ?
N3A C10A H10C 109.5 . . ?
H10A C10A H10B 109.5 . . ?
H10A C10A H10C 109.5 . . ?
H10B C10A H10C 109.5 . . ?
N3A C11A H11A 109.5 . . ?
N3A C11A H11B 109.5 . . ?
N3A C11A H11C 109.5 . . ?
H11A C11A H11B 109.5 . . ?
H11A C11A H11C 109.5 . . ?
H11B C11A H11C 109.5 . . ?
O1A C12A C1A 113.72(8) . . ?
O2A C12A O1A 124.00(9) . . ?
O2A C12A C1A 122.27(10) . . ?
O1A C13A H13A 110.2 . . ?
O1A C13A H13B 110.2 . . ?
O1A C13A C14A 107.40(9) . . ?
H13A C13A H13B 108.5 . . ?
C14A C13A H13A 110.2 . . ?
C14A C13A H13B 110.2 . . ?
C13A C14A H14A 109.5 . . ?
C13A C14A H14B 109.5 . . ?
C13A C14A H14C 109.5 . . ?
H14A C14A H14B 109.5 . . ?
H14A C14A H14C 109.5 . . ?
H14B C14A H14C 109.5 . . ?
C16A C15A N1A 118.09(9) . . ?
C20A C15A N1A 121.58(9) . . ?
C20A C15A C16A 120.33(9) . . ?
C15A C16A H16A 120.2 . . ?
C17A C16A C15A 119.55(10) . . ?
C17A C16A H16A 120.2 . . ?
C16A C17A H17A 119.7 . . ?
C16A C17A C18A 120.57(10) . . ?
C18A C17A H17A 119.7 . . ?
C17A C18A H18A 120.2 . . ?
C19A C18A C17A 119.60(10) . . ?
C19A C18A H18A 120.2 . . ?
C18A C19A H19A 119.7 . . ?
C18A C19A C20A 120.52(10) . . ?
C20A C19A H19A 119.7 . . ?
C15A C20A H20A 120.3 . . ?
C19A C20A C15A 119.41(10) . . ?
C19A C20A H20A 120.3 . . ?
C12B O1B C13B 115.66(8) . . ?
N2B N1B C15B 120.05(8) . . ?
N2B N1B H1B 120.4(9) . . ?
C15B N1B H1B 119.5(9) . . ?
C1B N2B N1B 117.85(8) . . ?
C7B N3B C10B 120.34(10) . . ?
C7B N3B C11B 120.49(10) . . ?
C10B N3B C11B 118.55(9) . . ?
N2B C1B C2B 124.81(9) . . ?
N2B C1B C12B 117.66(8) . . ?
C2B C1B C12B 117.52(8) . . ?
C3B C2B C1B 177.46(11) . . ?
C2B C3B C4B 177.04(11) . . ?
C5B C4B C3B 121.88(9) . . ?
C5B C4B C9B 117.69(9) . . ?
C9B C4B C3B 120.43(9) . . ?
C4B C5B H5B 119.4 . . ?
C6B C5B C4B 121.26(10) . . ?
C6B C5B H5B 119.4 . . ?
C5B C6B H6B 119.4 . . ?
C5B C6B C7B 121.24(9) . . ?
C7B C6B H6B 119.4 . . ?
N3B C7B C6B 121.18(10) . . ?
N3B C7B C8B 121.45(10) . . ?
C8B C7B C6B 117.37(9) . . ?
C7B C8B H8B 119.6 . . ?
C9B C8B C7B 120.86(10) . . ?
C9B C8B H8B 119.6 . . ?
C4B C9B H9B 119.2 . . ?
C8B C9B C4B 121.53(10) . . ?
C8B C9B H9B 119.2 . . ?
N3B C10B H10D 109.5 . . ?
N3B C10B H10E 109.5 . . ?
N3B C10B H10F 109.5 . . ?
H10D C10B H10E 109.5 . . ?
H10D C10B H10F 109.5 . . ?
H10E C10B H10F 109.5 . . ?
N3B C11B H11D 109.5 . . ?
N3B C11B H11E 109.5 . . ?
N3B C11B H11F 109.5 . . ?
H11D C11B H11E 109.5 . . ?
H11D C11B H11F 109.5 . . ?
H11E C11B H11F 109.5 . . ?
O1B C12B C1B 112.78(8) . . ?
O2B C12B O1B 123.82(9) . . ?
O2B C12B C1B 123.40(9) . . ?
O1B C13B H13C 110.5 . . ?
O1B C13B H13D 110.5 . . ?
O1B C13B C14B 105.93(8) . . ?
H13C C13B H13D 108.7 . . ?
C14B C13B H13C 110.5 . . ?
C14B C13B H13D 110.5 . . ?
C13B C14B H14D 109.5 . . ?
C13B C14B H14E 109.5 . . ?
C13B C14B H14F 109.5 . . ?
H14D C14B H14E 109.5 . . ?
H14D C14B H14F 109.5 . . ?
H14E C14B H14F 109.5 . . ?
C16B C15B N1B 121.69(9) . . ?
C20B C15B N1B 118.25(9) . . ?
C20B C15B C16B 120.06(9) . . ?
C15B C16B H16B 120.3 . . ?
C17B C16B C15B 119.31(10) . . ?
C17B C16B H16B 120.3 . . ?
C16B C17B H17B 119.4 . . ?
C18B C17B C16B 121.17(10) . . ?
C18B C17B H17B 119.4 . . ?
C17B C18B H18B 120.5 . . ?
C17B C18B C19B 119.01(10) . . ?
C19B C18B H18B 120.5 . . ?
C18B C19B H19B 119.6 . . ?
C18B C19B C20B 120.87(10) . . ?
C20B C19B H19B 119.6 . . ?
C15B C20B H20B 120.2 . . ?
C19B C20B C15B 119.57(10) . . ?
C19B C20B H20B 120.2 . . ?

loop_
_geom_bond_atom_site_label_1
_geom_bond_atom_site_label_2
_geom_bond_distance
_geom_bond_site_symmetry_2
_geom_bond_publ_flag
O1A C12A 1.3365(13) . ?
O1A C13A 1.4535(12) . ?
O2A C12A 1.2097(13) . ?
N1A N2A 1.3253(12) . ?
N1A C15A 1.3990(13) . ?
N1A H1A 0.881(15) . ?
N2A C1A 1.3093(13) . ?
N3A C7A 1.3678(14) . ?
N3A C10A 1.4497(15) . ?
N3A C11A 1.4483(16) . ?
C1A C2A 1.4232(14) . ?
C1A C12A 1.4788(14) . ?
C2A C3A 1.2061(16) . ?
C3A C4A 1.4268(15) . ?
C4A C5A 1.4044(14) . ?
C4A C9A 1.4018(14) . ?
C5A H5A 0.9500 . ?
C5A C6A 1.3793(15) . ?
C6A H6A 0.9500 . ?
C6A C7A 1.4112(15) . ?
C7A C8A 1.4138(14) . ?
C8A H8A 0.9500 . ?
C8A C9A 1.3795(15) . ?
C9A H9A 0.9500 . ?
C10A H10A 0.9800 . ?
C10A H10B 0.9800 . ?
C10A H10C 0.9800 . ?
C11A H11A 0.9800 . ?
C11A H11B 0.9800 . ?
C11A H11C 0.9800 . ?
C13A H13A 0.9900 . ?
C13A H13B 0.9900 . ?
C13A C14A 1.5006(17) . ?
C14A H14A 0.9800 . ?
C14A H14B 0.9800 . ?
C14A H14C 0.9800 . ?
C15A C16A 1.3932(14) . ?
C15A C20A 1.3932(15) . ?
C16A H16A 0.9500 . ?
C16A C17A 1.3851(14) . ?
C17A H17A 0.9500 . ?
C17A C18A 1.3893(16) . ?
C18A H18A 0.9500 . ?
C18A C19A 1.3878(15) . ?
C19A H19A 0.9500 . ?
C19A C20A 1.3897(15) . ?
C20A H20A 0.9500 . ?
O1B C12B 1.3358(12) . ?
O1B C13B 1.4464(12) . ?
O2B C12B 1.2137(12) . ?
N1B N2B 1.3243(12) . ?
N1B C15B 1.3992(13) . ?
N1B H1B 0.905(16) . ?
N2B C1B 1.3061(13) . ?
N3B C7B 1.3727(13) . ?
N3B C10B 1.4441(15) . ?
N3B C11B 1.4495(15) . ?
C1B C2B 1.4246(14) . ?
C1B C12B 1.4782(13) . ?
C2B C3B 1.2060(15) . ?
C3B C4B 1.4262(14) . ?
C4B C5B 1.3983(14) . ?
C4B C9B 1.4033(15) . ?
C5B H5B 0.9500 . ?
C5B C6B 1.3806(14) . ?
C6B H6B 0.9500 . ?
C6B C7B 1.4108(15) . ?
C7B C8B 1.4097(15) . ?
C8B H8B 0.9500 . ?
C8B C9B 1.3809(15) . ?
C9B H9B 0.9500 . ?
C10B H10D 0.9800 . ?
C10B H10E 0.9800 . ?
C10B H10F 0.9800 . ?
C11B H11D 0.9800 . ?
C11B H11E 0.9800 . ?
C11B H11F 0.9800 . ?
C13B H13C 0.9900 . ?
C13B H13D 0.9900 . ?
C13B C14B 1.5039(15) . ?
C14B H14D 0.9800 . ?
C14B H14E 0.9800 . ?
C14B H14F 0.9800 . ?
C15B C16B 1.3953(15) . ?
C15B C20B 1.3941(14) . ?
C16B H16B 0.9500 . ?
C16B C17B 1.3878(15) . ?
C17B H17B 0.9500 . ?
C17B C18B 1.3874(17) . ?
C18B H18B 0.9500 . ?
C18B C19B 1.3873(18) . ?
C19B H19B 0.9500 . ?
C19B C20B 1.3892(15) . ?
C20B H20B 0.9500 . ?

loop_
_geom_hbond_atom_site_label_D
_geom_hbond_atom_site_label_H
_geom_hbond_atom_site_label_A
_geom_hbond_distance_DH
_geom_hbond_distance_HA
_geom_hbond_distance_DA
_geom_hbond_angle_DHA
_geom_hbond_site_symmetry_A
_geom_hbond_publ_flag
N1B H1B O2A 0.905(16) 2.173(15) 2.9495(11) 143.4(13) . yes
N1A H1A O2B 0.881(15) 2.273(15) 3.0206(11) 142.6(12) 1_556 yes

loop_
_geom_torsion_atom_site_label_1
_geom_torsion_atom_site_label_2
_geom_torsion_atom_site_label_3
_geom_torsion_atom_site_label_4
_geom_torsion
_geom_torsion_site_symmetry_1
_geom_torsion_site_symmetry_2
_geom_torsion_site_symmetry_3
_geom_torsion_site_symmetry_4
_geom_torsion_publ_flag
N1A N2A C1A C2A -0.66(14) . . . . ?
N1A N2A C1A C12A -179.84(8) . . . . ?
N1A C15A C16A C17A -179.88(9) . . . . ?
N1A C15A C20A C19A 179.10(9) . . . . ?
N2A N1A C15A C16A -168.69(9) . . . . ?
N2A N1A C15A C20A 11.72(14) . . . . ?
N2A C1A C12A O1A 7.17(13) . . . . ?
N2A C1A C12A O2A -174.53(10) . . . . ?
N3A C7A C8A C9A 178.12(10) . . . . ?
C2A C1A C12A O1A -172.06(9) . . . . ?
C2A C1A C12A O2A 6.24(15) . . . . ?
C3A C4A C5A C6A 175.94(10) . . . . ?
C3A C4A C9A C8A -176.47(9) . . . . ?
C4A C5A C6A C7A 0.54(16) . . . . ?
C5A C4A C9A C8A 1.32(15) . . . . ?
C5A C6A C7A N3A -178.64(10) . . . . ?
C5A C6A C7A C8A 1.26(15) . . . . ?
C6A C7A C8A C9A -1.78(15) . . . . ?
C7A C8A C9A C4A 0.50(15) . . . . ?
C9A C4A C5A C6A -1.84(15) . . . . ?
C10A N3A C7A C6A 2.48(16) . . . . ?
C10A N3A C7A C8A -177.42(10) . . . . ?
C11A N3A C7A C6A 177.07(11) . . . . ?
C11A N3A C7A C8A -2.83(16) . . . . ?
C12A O1A C13A C14A -148.70(9) . . . . ?
C13A O1A C12A O2A 1.70(15) . . . . ?
C13A O1A C12A C1A 179.97(9) . . . . ?
C15A N1A N2A C1A 178.18(9) . . . . ?
C15A C16A C17A C18A 0.35(15) . . . . ?
C16A C15A C20A C19A -0.48(15) . . . . ?
C16A C17A C18A C19A 0.35(16) . . . . ?
C17A C18A C19A C20A -1.13(16) . . . . ?
C18A C19A C20A C15A 1.19(16) . . . . ?
C20A C15A C16A C17A -0.29(15) . . . . ?
N1B N2B C1B C2B -0.32(15) . . . . ?
N1B N2B C1B C12B 179.85(8) . . . . ?
N1B C15B C16B C17B 179.77(9) . . . . ?
N1B C15B C20B C19B 179.81(10) . . . . ?
N2B N1B C15B C16B -10.33(14) . . . . ?
N2B N1B C15B C20B 169.86(9) . . . . ?
N2B C1B C12B O1B 2.89(13) . . . . ?
N2B C1B C12B O2B -177.05(9) . . . . ?
N3B C7B C8B C9B -177.12(10) . . . . ?
C2B C1B C12B O1B -176.95(8) . . . . ?
C2B C1B C12B O2B 3.11(14) . . . . ?
C3B C4B C5B C6B -178.39(9) . . . . ?
C3B C4B C9B C8B 178.21(10) . . . . ?
C4B C5B C6B C7B 0.33(16) . . . . ?
C5B C4B C9B C8B -2.06(16) . . . . ?
C5B C6B C7B N3B 176.94(10) . . . . ?
C5B C6B C7B C8B -2.35(15) . . . . ?
C6B C7B C8B C9B 2.17(16) . . . . ?
C7B C8B C9B C4B 0.02(17) . . . . ?
C9B C4B C5B C6B 1.88(15) . . . . ?
C10B N3B C7B C6B 5.96(17) . . . . ?
C10B N3B C7B C8B -174.77(11) . . . . ?
C11B N3B C7B C6B 176.73(10) . . . . ?
C11B N3B C7B C8B -4.01(17) . . . . ?
C12B O1B C13B C14B -170.59(9) . . . . ?
C13B O1B C12B O2B -1.63(14) . . . . ?
C13B O1B C12B C1B 178.43(8) . . . . ?
C15B N1B N2B C1B 178.54(9) . . . . ?
C15B C16B C17B C18B 0.45(17) . . . . ?
C16B C15B C20B C19B 0.00(15) . . . . ?
C16B C17B C18B C19B -0.04(17) . . . . ?
C17B C18B C19B C20B -0.40(17) . . . . ?
C18B C19B C20B C15B 0.42(17) . . . . ?
C20B C15B C16B C17B -0.43(15) . . . . ?

loop_
_exptl_oxdiff_crystal_face_indexfrac_h
_exptl_oxdiff_crystal_face_indexfrac_k
_exptl_oxdiff_crystal_face_indexfrac_l
_exptl_oxdiff_crystal_face_x
_exptl_oxdiff_crystal_face_y
_exptl_oxdiff_crystal_face_z
0.9996 0.0005 0.0017 -0.0230 -0.1215 -0.0501
-0.9994 -0.0012 -0.0020 0.0231 0.1215 0.0500
-1.4160 7.7918 1.4886 -0.0665 -0.5190 0.8515
0.7318 -7.6579 -1.4179 0.0750 0.5907 -0.8027
-0.3352 -0.1014 8.1605 -0.9719 0.1261 0.2012
0.3168 0.1253 -8.1515 0.9715 -0.1259 -0.1978
-3.2477 4.9581 -6.1544 0.8629 -0.1115 0.4908
-3.6448 1.0191 -7.1489 0.9510 0.2838 0.1105
-0.0400 3.5111 7.1762 -0.8237 -0.2458 0.5084
